data_4069006
loop_
_publ_author_name
'Preetz, Angelika'
'Baumann, Wolfgang'
'Fischer, Christian'
'Drexler, Hans-Joachim'
'Schmidt, Thomas'
'Thede, Richard'
'Heller, Detlef'

_publ_section_title
;
 Asymmetric Hydrogenation. Dimerization of Solvate Complexes: Synthesis
 and Characterization of Dimeric [Rh(DIPAMP)]22+, a Valuable Catalyst
 Precursor
;
_journal_issue 13
_journal_name_full Organometallics
_journal_page_first 3673
_journal_paper_doi 10.1021/om801199q
_journal_volume 28
_journal_year 2009
_chemical_formula_sum 'C52 H48 B2 F8 P4 Rh2'
_chemical_formula_weight 1176.22
_chemical_name_systematic
; 
 ? 
;
_space_group_IT_number 14
_symmetry_cell_setting monoclinic
_symmetry_space_group_name_Hall '-P 2yn'
_symmetry_space_group_name_H-M 'P 1 21/n 1'
_atom_sites_solution_hydrogens geom
_atom_sites_solution_primary direct
_atom_sites_solution_secondary difmap
_audit_creation_method SHELXL-97
_cell_angle_alpha 90.00
_cell_angle_beta 92.75(3)
_cell_angle_gamma 90.00
_cell_formula_units_Z 2
_cell_length_a 11.608(2)
_cell_length_b 14.618(3)
_cell_length_c 14.631(3)
_cell_measurement_reflns_used 5000
_cell_measurement_temperature 200(2)
_cell_measurement_theta_max 20
_cell_measurement_theta_min 4
_cell_volume 2479.8(8)
_computing_cell_refinement STOE-CELL
_computing_data_collection STOE-EXPOSE
_computing_data_reduction STOE-INTEGRATE
_computing_molecular_graphics 'XP (Siemens)'
_computing_publication_material SHELXL-97
_computing_structure_refinement 'SHELXL-97 (Sheldrick, 1997)'
_computing_structure_solution 'SHELXS-97 (Sheldrick, 1997)'
_diffrn_ambient_temperature 200(2)
_diffrn_measured_fraction_theta_full 0.960
_diffrn_measured_fraction_theta_max 0.960
_diffrn_measurement_device_type STOE-IPDS
_diffrn_measurement_method 'laser scanned imaging plate'
_diffrn_radiation_monochromator graphite
_diffrn_radiation_source 'fine-focus sealed tube'
_diffrn_radiation_type MoK\a
_diffrn_radiation_wavelength 0.71073
_diffrn_reflns_av_R_equivalents 0.0360
_diffrn_reflns_av_sigmaI/netI 0.0338
_diffrn_reflns_limit_h_max 13
_diffrn_reflns_limit_h_min -13
_diffrn_reflns_limit_k_max 16
_diffrn_reflns_limit_k_min -16
_diffrn_reflns_limit_l_max 16
_diffrn_reflns_limit_l_min -16
_diffrn_reflns_number 13052
_diffrn_reflns_theta_full 24.00
_diffrn_reflns_theta_max 24.00
_diffrn_reflns_theta_min 1.97
_diffrn_standards_interval_time 360
_diffrn_standards_number 50-200
_exptl_absorpt_coefficient_mu 0.861
_exptl_absorpt_correction_type 'mean imaging plate intensity method'
_exptl_crystal_colour red
_exptl_crystal_density_diffrn 1.575
_exptl_crystal_density_method 'not measured'
_exptl_crystal_description rod
_exptl_crystal_F_000 1184
_exptl_crystal_size_max 0.4
_exptl_crystal_size_mid 0.3
_exptl_crystal_size_min 0.2
_refine_diff_density_max 0.894
_refine_diff_density_min -0.816
_refine_diff_density_rms 0.081
_refine_ls_extinction_method none
_refine_ls_goodness_of_fit_ref 1.174
_refine_ls_hydrogen_treatment mixed
_refine_ls_matrix_type full
_refine_ls_number_parameters 320
_refine_ls_number_reflns 3739
_refine_ls_number_restraints 57
_refine_ls_restrained_S_all 1.349
_refine_ls_R_factor_all 0.0456
_refine_ls_R_factor_gt 0.0353
_refine_ls_shift/su_max 0.240
_refine_ls_shift/su_mean 0.011
_refine_ls_structure_factor_coef Fsqd
_refine_ls_weighting_details 'calc w=1/[\s^2^(Fo^2^)+(0.0532P)^2^+0.3261P] where P=(Fo^2^+2Fc^2^)/3'
_refine_ls_weighting_scheme calc
_refine_ls_wR_factor_gt 0.0912
_refine_ls_wR_factor_ref 0.0940
_reflns_number_gt 3064
_reflns_number_total 3739
_reflns_threshold_expression >2sigma(I)
_cod_data_source_file om801199q_si_002.cif
_cod_data_source_block ks331a
_cod_original_cell_volume 2479.8(9)
_cod_original_sg_symbol_H-M P2(1)/n
_cod_database_code 4069006

loop_
_symmetry_equiv_pos_as_xyz
'x, y, z'
'-x+1/2, y+1/2, -z+1/2'
'-x, -y, -z'
'x-1/2, -y-1/2, z-1/2'

loop_
_atom_site_label
_atom_site_type_symbol
_atom_site_fract_x
_atom_site_fract_y
_atom_site_fract_z
_atom_site_U_iso_or_equiv
_atom_site_adp_type
_atom_site_occupancy
_atom_site_symmetry_multiplicity
_atom_site_calc_flag
_atom_site_refinement_flags
_atom_site_disorder_assembly
_atom_site_disorder_group
Rh1 Rh 0.11927(3) 0.98700(2) 0.89382(2) 0.02269(15) Uani 1 1 d . . .
P1 P 0.02545(11) 1.11798(8) 0.90838(8) 0.0237(3) Uani 1 1 d . . .
P2 P 0.05916(11) 0.99779(8) 0.74772(8) 0.0267(3) Uani 1 1 d . . .
C1 C -0.0416(5) 1.1557(3) 0.7979(3) 0.0335(12) Uani 1 1 d . . .
H1A H -0.1123 1.1887 0.8080 0.040 Uiso 1 1 calc R . .
H1B H 0.0103 1.1966 0.7676 0.040 Uiso 1 1 calc R . .
C2 C -0.0678(4) 1.0721(4) 0.7374(3) 0.0356(12) Uani 1 1 d . . .
H2A H -0.0825 1.0907 0.6743 0.043 Uiso 1 1 calc R . .
H2B H -0.1352 1.0402 0.7577 0.043 Uiso 1 1 calc R . .
C3 C -0.0985(4) 1.1090(3) 0.9817(3) 0.0254(10) Uani 1 1 d . . .
C4 C -0.1128(4) 1.1631(3) 1.0595(3) 0.0309(11) Uani 1 1 d . . .
H4A H -0.0584 1.2076 1.0759 0.037 Uiso 1 1 calc R . .
C5 C -0.2090(5) 1.1503(3) 1.1125(4) 0.0385(13) Uani 1 1 d . . .
H5A H -0.2142 1.1837 1.1663 0.046 Uiso 1 1 calc R . .
C6 C -0.2978(5) 1.0888(4) 1.0870(4) 0.0394(13) Uani 1 1 d . . .
H6A H -0.3634 1.0844 1.1209 0.047 Uiso 1 1 calc R . .
C7 C -0.2855(5) 1.0342(4) 1.0095(4) 0.0381(13) Uani 1 1 d . . .
H7A H -0.3430 0.9931 0.9909 0.046 Uiso 1 1 calc R . .
C8 C -0.1849(4) 1.0422(3) 0.9598(3) 0.0269(11) Uani 1 1 d . . .
H8A H -0.1746 1.0026 0.9111 0.032 Uiso 1 1 calc R . .
C9 C 0.0974(4) 1.2184(3) 0.9571(3) 0.0273(11) Uani 1 1 d . . .
C10 C 0.0642(5) 1.3061(3) 0.9293(4) 0.0374(12) Uani 1 1 d . . .
H10A H 0.0111 1.3141 0.8803 0.045 Uiso 1 1 calc R . .
C11 C 0.1112(5) 1.3815(3) 0.9752(4) 0.0468(15) Uani 1 1 d . . .
H11A H 0.0894 1.4400 0.9566 0.056 Uiso 1 1 calc R . .
C12 C 0.1891(5) 1.3708(4) 1.0476(4) 0.0473(15) Uani 1 1 d . . .
H12A H 0.2178 1.4218 1.0792 0.057 Uiso 1 1 calc R . .
C13 C 0.2249(5) 1.2841(3) 1.0736(4) 0.0427(14) Uani 1 1 d . . .
H13A H 0.2794 1.2767 1.1217 0.051 Uiso 1 1 calc R . .
C14 C 0.1799(4) 1.2086(3) 1.0285(3) 0.0340(12) Uani 1 1 d . . .
H14A H 0.2050 1.1505 1.0459 0.041 Uiso 1 1 calc R . .
C15 C 0.0204(4) 0.8870(3) 0.6988(3) 0.0315(11) Uani 1 1 d . . .
C16 C 0.0907(6) 0.8429(4) 0.6395(4) 0.0541(16) Uani 1 1 d . . .
H16A H 0.1547 0.8729 0.6180 0.065 Uiso 1 1 calc R . .
C17 C 0.0661(7) 0.7535(4) 0.6117(5) 0.070(2) Uani 1 1 d . . .
H17A H 0.1132 0.7245 0.5709 0.084 Uiso 1 1 calc R . .
C18 C -0.0265(6) 0.7081(4) 0.6439(5) 0.0591(18) Uani 1 1 d . . .
H18A H -0.0412 0.6479 0.6266 0.071 Uiso 1 1 calc R . .
C19 C -0.0968(6) 0.7516(4) 0.7012(4) 0.0519(16) Uani 1 1 d . . .
H19A H -0.1607 0.7209 0.7222 0.062 Uiso 1 1 calc R . .
C20 C -0.0753(5) 0.8409(4) 0.7291(4) 0.0415(13) Uani 1 1 d . . .
H20A H -0.1248 0.8698 0.7680 0.050 Uiso 1 1 calc R . .
C21 C 0.1557(4) 1.0479(3) 0.6673(3) 0.0279(11) Uani 1 1 d . . .
C22 C 0.1158(5) 1.0680(3) 0.5784(3) 0.0395(13) Uani 1 1 d . . .
H22A H 0.0389 1.0574 0.5609 0.047 Uiso 1 1 calc R . .
C23 C 0.1890(6) 1.1035(3) 0.5162(4) 0.0436(14) Uani 1 1 d . . .
H23A H 0.1617 1.1164 0.4568 0.052 Uiso 1 1 calc R . .
C24 C 0.3020(5) 1.1197(3) 0.5419(4) 0.0421(14) Uani 1 1 d . . .
H24A H 0.3515 1.1431 0.4995 0.051 Uiso 1 1 calc R . .
C25 C 0.3433(5) 1.1019(3) 0.6301(4) 0.0413(13) Uani 1 1 d . . .
H25A H 0.4199 1.1139 0.6474 0.050 Uiso 1 1 calc R . .
C26 C 0.2698(4) 1.0659(3) 0.6928(3) 0.0322(11) Uani 1 1 d . . .
H26A H 0.2974 1.0538 0.7523 0.039 Uiso 1 1 calc R . .
B1 B -0.3949(4) 0.9355(3) 0.7695(3) 0.053(2) Uani 1 1 d D . .
F1B F -0.3184(10) 1.0062(7) 0.7798(9) 0.057(4) Uiso 0.313(7) 1 d PD A 1
F2B F -0.5026(6) 0.9619(8) 0.7397(8) 0.053(4) Uiso 0.313(7) 1 d PD A 1
F3B F -0.3518(9) 0.8573(5) 0.7328(7) 0.057(3) Uiso 0.313(7) 1 d PD A 1
F4B F -0.4089(12) 0.9074(9) 0.8590(5) 0.088(5) Uiso 0.313(7) 1 d PD A 1
F1C F -0.2881(9) 0.9331(15) 0.8125(13) 0.095(9) Uiso 0.187(7) 1 d PD A 2
F2C F -0.3968(16) 0.9554(12) 0.6779(5) 0.063(6) Uiso 0.187(7) 1 d PD A 2
F3C F -0.4637(17) 0.9958(12) 0.8138(13) 0.105(10) Uiso 0.187(7) 1 d PD A 2
F4C F -0.4481(18) 0.8524(8) 0.7800(14) 0.108(10) Uiso 0.187(7) 1 d PD A 2
F1 F -0.5117(4) 0.9305(7) 0.7610(7) 0.080(3) Uiso 0.50 1 d PD A 3
F2 F -0.3529(10) 1.0233(4) 0.7766(8) 0.090(4) Uiso 0.50 1 d PD A 3
F3 F -0.3560(8) 0.9056(7) 0.6863(5) 0.090(3) Uiso 0.50 1 d PD A 3
F4 F -0.3383(9) 0.8832(6) 0.8335(6) 0.097(3) Uiso 0.50 1 d PD A 3

loop_
_atom_site_aniso_label
_atom_site_aniso_U_11
_atom_site_aniso_U_22
_atom_site_aniso_U_33
_atom_site_aniso_U_23
_atom_site_aniso_U_13
_atom_site_aniso_U_12
Rh1 0.0209(2) 0.0280(2) 0.0193(2) 0.00257(14) 0.00187(15) 0.00516(15)
P1 0.0240(7) 0.0277(6) 0.0192(6) 0.0045(4) 0.0003(5) 0.0050(5)
P2 0.0253(7) 0.0350(7) 0.0197(6) 0.0009(5) 0.0011(5) 0.0007(5)
C1 0.038(3) 0.040(3) 0.023(2) 0.007(2) -0.001(2) 0.010(2)
C2 0.031(3) 0.056(3) 0.020(2) 0.004(2) -0.002(2) 0.007(2)
C3 0.025(3) 0.027(2) 0.024(2) 0.0082(18) -0.002(2) 0.0075(18)
C4 0.035(3) 0.027(2) 0.031(3) 0.005(2) 0.005(2) 0.008(2)
C5 0.044(4) 0.038(3) 0.034(3) 0.005(2) 0.010(3) 0.020(2)
C6 0.027(3) 0.051(3) 0.041(3) 0.017(2) 0.011(3) 0.015(2)
C7 0.026(3) 0.047(3) 0.041(3) 0.015(2) -0.006(3) 0.005(2)
C8 0.025(3) 0.033(2) 0.022(2) 0.0085(19) -0.002(2) 0.0047(19)
C9 0.028(3) 0.030(2) 0.026(3) 0.0043(19) 0.008(2) 0.0016(19)
C10 0.039(3) 0.035(3) 0.039(3) 0.009(2) 0.006(3) 0.003(2)
C11 0.050(4) 0.028(3) 0.063(4) 0.006(3) 0.007(3) -0.001(2)
C12 0.048(4) 0.039(3) 0.056(4) -0.007(3) 0.009(3) -0.015(3)
C13 0.048(4) 0.040(3) 0.040(3) 0.002(2) -0.005(3) -0.013(2)
C14 0.034(3) 0.032(3) 0.035(3) 0.006(2) 0.002(2) -0.001(2)
C15 0.030(3) 0.041(3) 0.023(3) 0.001(2) 0.001(2) -0.005(2)
C16 0.050(4) 0.049(3) 0.066(4) -0.012(3) 0.032(3) -0.015(3)
C17 0.075(5) 0.051(4) 0.087(5) -0.028(4) 0.038(4) -0.013(3)
C18 0.075(5) 0.045(3) 0.059(4) -0.011(3) 0.017(4) -0.019(3)
C19 0.053(4) 0.060(4) 0.043(3) 0.000(3) 0.004(3) -0.031(3)
C20 0.038(3) 0.056(3) 0.032(3) -0.006(2) 0.010(3) -0.012(3)
C21 0.032(3) 0.029(2) 0.023(2) -0.0018(19) 0.004(2) -0.002(2)
C22 0.045(4) 0.047(3) 0.027(3) 0.002(2) 0.001(3) -0.006(2)
C23 0.067(5) 0.039(3) 0.025(3) 0.004(2) 0.009(3) -0.004(3)
C24 0.061(4) 0.028(3) 0.040(3) 0.005(2) 0.021(3) -0.008(2)
C25 0.039(3) 0.037(3) 0.049(3) 0.001(2) 0.009(3) -0.010(2)
C26 0.036(3) 0.030(3) 0.030(3) -0.001(2) 0.002(2) -0.001(2)
B1 0.047(4) 0.049(4) 0.058(5) -0.017(3) -0.028(4) 0.014(3)

loop_
_atom_type_symbol
_atom_type_description
_atom_type_scat_dispersion_real
_atom_type_scat_dispersion_imag
_atom_type_scat_source
C C 0.0033 0.0016 'International Tables Vol C Tables 4.2.6.8 and 6.1.1.4'
H H 0.0000 0.0000 'International Tables Vol C Tables 4.2.6.8 and 6.1.1.4'
B B 0.0013 0.0007 'International Tables Vol C Tables 4.2.6.8 and 6.1.1.4'
F F 0.0171 0.0103 'International Tables Vol C Tables 4.2.6.8 and 6.1.1.4'
P P 0.1023 0.0942 'International Tables Vol C Tables 4.2.6.8 and 6.1.1.4'
Rh Rh -1.1178 0.9187 'International Tables Vol C Tables 4.2.6.8 and 6.1.1.4'

loop_
_geom_angle_atom_site_label_1
_geom_angle_atom_site_label_2
_geom_angle_atom_site_label_3
_geom_angle
_geom_angle_site_symmetry_1
_geom_angle_site_symmetry_3
P1 Rh1 P2 84.15(5) . .
P1 Rh1 C5 176.07(14) . 3_577
P2 Rh1 C5 98.48(14) . 3_577
P1 Rh1 C8 102.43(12) . 3_577
P2 Rh1 C8 173.08(12) . 3_577
C5 Rh1 C8 74.83(18) 3_577 3_577
P1 Rh1 C4 140.51(13) . 3_577
P2 Rh1 C4 109.89(13) . 3_577
C5 Rh1 C4 35.76(19) 3_577 3_577
C8 Rh1 C4 63.65(17) 3_577 3_577
P1 Rh1 C3 112.12(12) . 3_577
P2 Rh1 C3 139.32(12) . 3_577
C5 Rh1 C3 64.00(18) 3_577 3_577
C8 Rh1 C3 36.06(16) 3_577 3_577
C4 Rh1 C3 35.34(16) 3_577 3_577
P1 Rh1 C6 145.90(15) . 3_577
P2 Rh1 C6 112.46(14) . 3_577
C5 Rh1 C6 35.3(2) 3_577 3_577
C8 Rh1 C6 63.05(18) 3_577 3_577
C4 Rh1 C6 63.69(19) 3_577 3_577
C3 Rh1 C6 75.27(17) 3_577 3_577
P1 Rh1 C7 116.58(14) . 3_577
P2 Rh1 C7 142.83(15) . 3_577
C5 Rh1 C7 62.8(2) 3_577 3_577
C8 Rh1 C7 35.32(18) 3_577 3_577
C4 Rh1 C7 74.54(18) 3_577 3_577
C3 Rh1 C7 64.02(17) 3_577 3_577
C6 Rh1 C7 34.55(19) 3_577 3_577
C9 P1 C3 100.8(2) . .
C9 P1 C1 105.6(2) . .
C3 P1 C1 102.9(2) . .
C9 P1 Rh1 121.09(16) . .
C3 P1 Rh1 113.30(14) . .
C1 P1 Rh1 111.25(16) . .
C21 P2 C15 104.7(2) . .
C21 P2 C2 103.1(2) . .
C15 P2 C2 108.2(2) . .
C21 P2 Rh1 118.45(16) . .
C15 P2 Rh1 112.07(15) . .
C2 P2 Rh1 109.61(16) . .
C2 C1 P1 109.3(3) . .
C2 C1 H1A 109.8 . .
P1 C1 H1A 109.8 . .
C2 C1 H1B 109.8 . .
P1 C1 H1B 109.8 . .
H1A C1 H1B 108.3 . .
C1 C2 P2 106.8(3) . .
C1 C2 H2A 110.4 . .
P2 C2 H2A 110.4 . .
C1 C2 H2B 110.4 . .
P2 C2 H2B 110.4 . .
H2A C2 H2B 108.6 . .
C4 C3 C8 117.3(5) . .
C4 C3 P1 124.0(4) . .
C8 C3 P1 118.7(4) . .
C4 C3 Rh1 71.5(3) . 3_577
C8 C3 Rh1 70.4(2) . 3_577
P1 C3 Rh1 127.9(2) . 3_577
C3 C4 C5 120.1(5) . .
C3 C4 Rh1 73.1(3) . 3_577
C5 C4 Rh1 70.8(3) . 3_577
C3 C4 H4A 119.9 . .
C5 C4 H4A 119.9 . .
Rh1 C4 H4A 128.4 3_577 .
C4 C5 C6 122.1(5) . .
C4 C5 Rh1 73.5(3) . 3_577
C6 C5 Rh1 75.8(3) . 3_577
C4 C5 H5A 118.9 . .
C6 C5 H5A 118.9 . .
Rh1 C5 H5A 123.2 3_577 .
C7 C6 C5 118.5(5) . .
C7 C6 Rh1 72.8(3) . 3_577
C5 C6 Rh1 68.9(3) . 3_577
C7 C6 H6A 120.7 . .
C5 C6 H6A 120.7 . .
Rh1 C6 H6A 129.9 3_577 .
C6 C7 C8 119.4(5) . .
C6 C7 Rh1 72.6(3) . 3_577
C8 C7 Rh1 69.3(3) . 3_577
C6 C7 H7A 120.3 . .
C8 C7 H7A 120.3 . .
Rh1 C7 H7A 130.2 3_577 .
C7 C8 C3 122.2(5) . .
C7 C8 Rh1 75.4(3) . 3_577
C3 C8 Rh1 73.6(3) . 3_577
C7 C8 H8A 118.9 . .
C3 C8 H8A 118.9 . .
Rh1 C8 H8A 123.6 3_577 .
C14 C9 C10 119.0(4) . .
C14 C9 P1 119.9(3) . .
C10 C9 P1 120.8(4) . .
C11 C10 C9 119.4(5) . .
C11 C10 H10A 120.3 . .
C9 C10 H10A 120.3 . .
C12 C11 C10 121.0(5) . .
C12 C11 H11A 119.5 . .
C10 C11 H11A 119.5 . .
C11 C12 C13 119.7(5) . .
C11 C12 H12A 120.1 . .
C13 C12 H12A 120.1 . .
C14 C13 C12 120.1(5) . .
C14 C13 H13A 119.9 . .
C12 C13 H13A 119.9 . .
C13 C14 C9 120.7(5) . .
C13 C14 H14A 119.7 . .
C9 C14 H14A 119.7 . .
C16 C15 C20 118.6(5) . .
C16 C15 P2 121.4(4) . .
C20 C15 P2 119.6(4) . .
C15 C16 C17 120.2(5) . .
C15 C16 H16A 119.9 . .
C17 C16 H16A 119.9 . .
C18 C17 C16 120.5(6) . .
C18 C17 H17A 119.7 . .
C16 C17 H17A 119.7 . .
C19 C18 C17 119.5(6) . .
C19 C18 H18A 120.2 . .
C17 C18 H18A 120.2 . .
C18 C19 C20 121.1(6) . .
C18 C19 H19A 119.4 . .
C20 C19 H19A 119.4 . .
C19 C20 C15 120.0(5) . .
C19 C20 H20A 120.0 . .
C15 C20 H20A 120.0 . .
C26 C21 C22 118.8(5) . .
C26 C21 P2 121.0(4) . .
C22 C21 P2 120.2(4) . .
C23 C22 C21 120.7(5) . .
C23 C22 H22A 119.7 . .
C21 C22 H22A 119.7 . .
C24 C23 C22 119.8(5) . .
C24 C23 H23A 120.1 . .
C22 C23 H23A 120.1 . .
C23 C24 C25 120.7(5) . .
C23 C24 H24A 119.7 . .
C25 C24 H24A 119.7 . .
C24 C25 C26 119.6(5) . .
C24 C25 H25A 120.2 . .
C26 C25 H25A 120.2 . .
C21 C26 C25 120.4(5) . .
C21 C26 H26A 119.8 . .
C25 C26 H26A 119.8 . .
F4 B1 F1 118.9(6) . .
F4 B1 F2B 142.2(7) . .
F1 B1 F2B 24.1(6) . .
F4 B1 F1C 42.8(9) . .
F1 B1 F1C 157.3(10) . .
F2B B1 F1C 163.0(10) . .
F4 B1 F1B 93.4(7) . .
F1 B1 F1B 133.8(7) . .
F2B B1 F1B 113.8(7) . .
F1C B1 F1B 52.9(10) . .
F4 B1 F3B 68.0(6) . .
F1 B1 F3B 107.6(7) . .
F2B B1 F3B 117.4(6) . .
F1C B1 F3B 79.5(10) . .
F1B B1 F3B 115.3(7) . .
F4 B1 F2C 141.3(9) . .
F1 B1 F2C 87.3(9) . .
F2B B1 F2C 69.9(9) . .
F1C B1 F2C 115.4(9) . .
F1B B1 F2C 85.8(9) . .
F3B B1 F2C 77.5(9) . .
F4 B1 F3C 108.0(10) . .
F1 B1 F3C 58.4(10) . .
F2B B1 F3C 54.7(10) . .
F1C B1 F3C 109.6(10) . .
F1B B1 F3C 81.5(11) . .
F3B B1 F3C 162.5(10) . .
F2C B1 F3C 110.1(9) . .
F4 B1 F2 108.4(6) . .
F1 B1 F2 114.0(6) . .
F2B B1 F2 94.4(7) . .
F1C B1 F2 71.2(10) . .
F1B B1 F2 19.8(7) . .
F3B B1 F2 132.4(7) . .
F2C B1 F2 82.2(9) . .
F3C B1 F2 65.0(10) . .
F4 B1 F4C 68.3(9) . .
F1 B1 F4C 60.7(10) . .
F2B B1 F4C 82.9(11) . .
F1C B1 F4C 109.2(9) . .
F1B B1 F4C 161.6(10) . .
F3B B1 F4C 58.7(10) . .
F2C B1 F4C 108.1(9) . .
F3C B1 F4C 103.9(9) . .
F2 B1 F4C 167.4(11) . .
F4 B1 F3 105.1(6) . .
F1 B1 F3 105.6(6) . .
F2B B1 F3 98.2(7) . .
F1C B1 F3 94.0(10) . .
F1B B1 F3 95.6(7) . .
F3B B1 F3 41.6(5) . .
F2C B1 F3 36.9(7) . .
F3C B1 F3 146.9(9) . .
F2 B1 F3 103.3(6) . .
F4C B1 F3 89.2(10) . .
F4 B1 F4B 42.0(6) . .
F1 B1 F4B 84.8(7) . .
F2B B1 F4B 103.8(7) . .
F1C B1 F4B 72.7(10) . .
F1B B1 F4B 102.9(7) . .
F3B B1 F4B 100.7(7) . .
F2C B1 F4B 170.9(9) . .
F3C B1 F4B 69.3(10) . .
F2 B1 F4B 105.1(8) . .
F4C B1 F4B 63.9(10) . .
F3 B1 F4B 142.3(7) . .

loop_
_geom_bond_atom_site_label_1
_geom_bond_atom_site_label_2
_geom_bond_distance
_geom_bond_site_symmetry_2
Rh1 P1 2.2180(12) .
Rh1 P2 2.2221(13) .
Rh1 C5 2.266(5) 3_577
Rh1 C8 2.279(4) 3_577
Rh1 C4 2.301(4) 3_577
Rh1 C3 2.321(4) 3_577
Rh1 C6 2.355(5) 3_577
Rh1 C7 2.358(5) 3_577
P1 C9 1.818(5) .
P1 C3 1.840(5) .
P1 C1 1.845(4) .
P2 C21 1.817(5) .
P2 C15 1.818(5) .
P2 C2 1.831(5) .
C1 C2 1.531(7) .
C1 H1A 0.9700 .
C1 H1B 0.9700 .
C2 H2A 0.9700 .
C2 H2B 0.9700 .
C3 C4 1.403(7) .
C3 C8 1.424(6) .
C3 Rh1 2.321(4) 3_577
C4 C5 1.402(8) .
C4 Rh1 2.301(4) 3_577
C4 H4A 0.9300 .
C5 C6 1.405(8) .
C5 Rh1 2.266(5) 3_577
C5 H5A 0.9300 .
C6 C7 1.399(8) .
C6 Rh1 2.355(5) 3_577
C6 H6A 0.9300 .
C7 C8 1.409(7) .
C7 Rh1 2.358(5) 3_577
C7 H7A 0.9300 .
C8 Rh1 2.279(4) 3_577
C8 H8A 0.9300 .
C9 C14 1.390(7) .
C9 C10 1.394(6) .
C10 C11 1.388(7) .
C10 H10A 0.9300 .
C11 C12 1.368(8) .
C11 H11A 0.9300 .
C12 C13 1.382(8) .
C12 H12A 0.9300 .
C13 C14 1.375(7) .
C13 H13A 0.9300 .
C14 H14A 0.9300 .
C15 C16 1.379(8) .
C15 C20 1.390(7) .
C16 C17 1.394(8) .
C16 H16A 0.9300 .
C17 C18 1.366(9) .
C17 H17A 0.9300 .
C18 C19 1.356(9) .
C18 H18A 0.9300 .
C19 C20 1.387(8) .
C19 H19A 0.9300 .
C20 H20A 0.9300 .
C21 C26 1.384(7) .
C21 C22 1.391(7) .
C22 C23 1.377(8) .
C22 H22A 0.9300 .
C23 C24 1.368(8) .
C23 H23A 0.9300 .
C24 C25 1.380(8) .
C24 H24A 0.9300 .
C25 C26 1.385(7) .
C25 H25A 0.9300 .
C26 H26A 0.9300 .
B1 F4 1.356(3) .
B1 F1 1.357(3) .
B1 F2B 1.359(3) .
B1 F1C 1.364(4) .
B1 F1B 1.366(4) .
B1 F3B 1.368(3) .
B1 F2C 1.371(4) .
B1 F3C 1.373(4) .
B1 F2 1.375(3) .
B1 F4C 1.375(4) .
B1 F3 1.389(3) .
B1 F4B 1.390(4) .

loop_
_geom_torsion_atom_site_label_1
_geom_torsion_atom_site_label_2
_geom_torsion_atom_site_label_3
_geom_torsion_atom_site_label_4
_geom_torsion
_geom_torsion_site_symmetry_1
_geom_torsion_site_symmetry_4
P2 Rh1 P1 C9 -125.10(19) . .
C5 Rh1 P1 C9 103(2) 3_577 .
C8 Rh1 P1 C9 57.0(2) 3_577 .
C4 Rh1 P1 C9 120.5(3) 3_577 .
C3 Rh1 P1 C9 93.5(2) 3_577 .
C6 Rh1 P1 C9 -2.8(3) 3_577 .
C7 Rh1 P1 C9 22.5(2) 3_577 .
P2 Rh1 P1 C3 115.10(16) . .
C5 Rh1 P1 C3 -17(2) 3_577 .
C8 Rh1 P1 C3 -62.8(2) 3_577 .
C4 Rh1 P1 C3 0.7(3) 3_577 .
C3 Rh1 P1 C3 -26.3(3) 3_577 .
C6 Rh1 P1 C3 -122.6(3) 3_577 .
C7 Rh1 P1 C3 -97.3(2) 3_577 .
P2 Rh1 P1 C1 -0.27(19) . .
C5 Rh1 P1 C1 -132(2) 3_577 .
C8 Rh1 P1 C1 -178.1(2) 3_577 .
C4 Rh1 P1 C1 -114.7(3) 3_577 .
C3 Rh1 P1 C1 -141.6(2) 3_577 .
C6 Rh1 P1 C1 122.0(3) 3_577 .
C7 Rh1 P1 C1 147.3(2) 3_577 .
P1 Rh1 P2 C21 95.46(18) . .
C5 Rh1 P2 C21 -87.5(2) 3_577 .
C8 Rh1 P2 C21 -102.1(10) 3_577 .
C4 Rh1 P2 C21 -122.5(2) 3_577 .
C3 Rh1 P2 C21 -147.1(2) 3_577 .
C6 Rh1 P2 C21 -53.7(2) 3_577 .
C7 Rh1 P2 C21 -32.1(3) 3_577 .
P1 Rh1 P2 C15 -142.50(19) . .
C5 Rh1 P2 C15 34.6(2) 3_577 .
C8 Rh1 P2 C15 19.9(11) 3_577 .
C4 Rh1 P2 C15 -0.5(2) 3_577 .
C3 Rh1 P2 C15 -25.0(3) 3_577 .
C6 Rh1 P2 C15 68.4(2) 3_577 .
C7 Rh1 P2 C15 89.9(3) 3_577 .
P1 Rh1 P2 C2 -22.31(19) . .
C5 Rh1 P2 C2 154.7(2) 3_577 .
C8 Rh1 P2 C2 140.1(10) 3_577 .
C4 Rh1 P2 C2 119.7(2) 3_577 .
C3 Rh1 P2 C2 95.2(3) 3_577 .
C6 Rh1 P2 C2 -171.4(2) 3_577 .
C7 Rh1 P2 C2 -149.9(3) 3_577 .
C9 P1 C1 C2 160.7(4) . .
C3 P1 C1 C2 -94.1(4) . .
Rh1 P1 C1 C2 27.5(4) . .
P1 C1 C2 P2 -44.0(4) . .
C21 P2 C2 C1 -82.3(4) . .
C15 P2 C2 C1 167.2(3) . .
Rh1 P2 C2 C1 44.7(4) . .
C9 P1 C3 C4 -7.2(4) . .
C1 P1 C3 C4 -116.1(4) . .
Rh1 P1 C3 C4 123.6(3) . .
C9 P1 C3 C8 173.9(3) . .
C1 P1 C3 C8 65.0(4) . .
Rh1 P1 C3 C8 -55.3(4) . .
C9 P1 C3 Rh1 -99.5(3) . 3_577
C1 P1 C3 Rh1 151.5(3) . 3_577
Rh1 P1 C3 Rh1 31.3(3) . 3_577
C8 C3 C4 C5 0.2(6) . .
P1 C3 C4 C5 -178.7(3) . .
Rh1 C3 C4 C5 -55.0(4) 3_577 .
C8 C3 C4 Rh1 55.2(3) . 3_577
P1 C3 C4 Rh1 -123.8(3) . 3_577
C3 C4 C5 C6 -4.7(7) . .
Rh1 C4 C5 C6 -60.8(4) 3_577 .
C3 C4 C5 Rh1 56.1(4) . 3_577
C4 C5 C6 C7 4.5(7) . .
Rh1 C5 C6 C7 -55.2(4) 3_577 .
C4 C5 C6 Rh1 59.7(4) . 3_577
C5 C6 C7 C8 0.2(7) . .
Rh1 C6 C7 C8 -53.0(4) 3_577 .
C5 C6 C7 Rh1 53.3(4) . 3_577
C6 C7 C8 C3 -4.8(7) . .
Rh1 C7 C8 C3 -59.4(4) 3_577 .
C6 C7 C8 Rh1 54.6(4) . 3_577
C4 C3 C8 C7 4.5(6) . .
P1 C3 C8 C7 -176.5(3) . .
Rh1 C3 C8 C7 60.2(4) 3_577 .
C4 C3 C8 Rh1 -55.7(3) . 3_577
P1 C3 C8 Rh1 123.2(3) . 3_577
C3 P1 C9 C14 89.5(4) . .
C1 P1 C9 C14 -163.7(4) . .
Rh1 P1 C9 C14 -36.3(5) . .
C3 P1 C9 C10 -85.1(4) . .
C1 P1 C9 C10 21.7(5) . .
Rh1 P1 C9 C10 149.1(4) . .
C14 C9 C10 C11 -2.2(8) . .
P1 C9 C10 C11 172.4(4) . .
C9 C10 C11 C12 -0.3(9) . .
C10 C11 C12 C13 2.3(9) . .
C11 C12 C13 C14 -1.8(9) . .
C12 C13 C14 C9 -0.7(9) . .
C10 C9 C14 C13 2.7(8) . .
P1 C9 C14 C13 -172.0(4) . .
C21 P2 C15 C16 24.3(5) . .
C2 P2 C15 C16 133.8(5) . .
Rh1 P2 C15 C16 -105.3(5) . .
C21 P2 C15 C20 -162.8(4) . .
C2 P2 C15 C20 -53.4(5) . .
Rh1 P2 C15 C20 67.6(4) . .
C20 C15 C16 C17 -0.7(9) . .
P2 C15 C16 C17 172.2(5) . .
C15 C16 C17 C18 -1.0(11) . .
C16 C17 C18 C19 1.9(12) . .
C17 C18 C19 C20 -1.1(11) . .
C18 C19 C20 C15 -0.6(9) . .
C16 C15 C20 C19 1.4(8) . .
P2 C15 C20 C19 -171.6(4) . .
C15 P2 C21 C26 -115.8(4) . .
C2 P2 C21 C26 131.1(4) . .
Rh1 P2 C21 C26 9.9(4) . .
C15 P2 C21 C22 63.6(4) . .
C2 P2 C21 C22 -49.6(4) . .
Rh1 P2 C21 C22 -170.7(3) . .
C26 C21 C22 C23 1.3(7) . .
P2 C21 C22 C23 -178.1(4) . .
C21 C22 C23 C24 -0.4(8) . .
C22 C23 C24 C25 -0.7(8) . .
C23 C24 C25 C26 0.9(8) . .
C22 C21 C26 C25 -1.1(7) . .
P2 C21 C26 C25 178.2(4) . .
C24 C25 C26 C21 0.0(7) . .
